data_4086420
loop_
_publ_author_name
'Betor\'e, M. Pilar'
'Casado, Miguel A.'
'Garc\'ia-Ordu\~na, Pilar'
'Lahoz, Fernando J.'
'Polo, V\'ictor'
'Oro, Luis A.'

_publ_section_title
;
 Oxidative Addition of the N--H Bond of Ammonia to Iridium Bis(phosphane)
 Complexes: A Combined Experimental and Theoretical Study
;
_journal_issue 5
_journal_name_full Organometallics
_journal_page_first 720
_journal_paper_doi 10.1021/acs.organomet.5b01014
_journal_volume 35
_journal_year 2016
_chemical_formula_moiety 'C52 H60 Ir2 N4 P4, 4(C H2 Cl2), 2(Cl)'
_chemical_formula_sum 'C56 H68 Cl10 Ir2 N4 P4'
_chemical_formula_weight 1659.92
_chemical_name_systematic
;
 ?
;
_space_group_crystal_system triclinic
_space_group_IT_number 2
_space_group_name_Hall '-P 1'
_space_group_name_H-M_alt 'P -1'
_symmetry_space_group_name_Hall '-P 1'
_symmetry_space_group_name_H-M 'P -1'
_atom_sites_solution_hydrogens mixed
_audit_creation_method SHELXL-2014
_cell_angle_alpha 86.5480(10)
_cell_angle_beta 89.0620(10)
_cell_angle_gamma 62.7690(10)
_cell_formula_units_Z 2
_cell_length_a 12.5866(9)
_cell_length_b 13.4052(9)
_cell_length_c 21.9368(15)
_cell_measurement_reflns_used 8350
_cell_measurement_temperature 100(2)
_cell_measurement_theta_max 26.638
_cell_measurement_theta_min 1.711
_cell_volume 3284.9(4)
_computing_cell_refinement 'SAINT+ in APEX2 v. 2008.4 (Bruker AXS, 2008)'
_computing_data_collection 'SMART in APEX2 v. 2008.4 (Bruker AXS, 2008)'
_computing_data_reduction 'SAINT+ in APEX2 v. 2008.4 (Bruker AXS, 2008)'
_computing_molecular_graphics 'XP program, SHELXTL v6.12, Bruker2000'
_computing_publication_material 'XCIF program, PLATON(Spek, 1998)'
_computing_structure_refinement 'SHELXL-2014 (Sheldrick, 2014)'
_computing_structure_solution 'SHELXS-2013 (Sheldrick, 1997)'
_diffrn_ambient_temperature 100(2)
_diffrn_detector_area_resol_mean 8.26
_diffrn_measured_fraction_theta_full 0.998
_diffrn_measured_fraction_theta_max 0.984
_diffrn_measurement_device_type 'Bruker APEX DUO CCD system'
_diffrn_measurement_method 'narrow \w frames'
_diffrn_radiation_monochromator graphite
_diffrn_radiation_source 'fine-focus sealed tube'
_diffrn_radiation_type MoK\a
_diffrn_radiation_wavelength 0.71073
_diffrn_reflns_av_R_equivalents 0.0544
_diffrn_reflns_av_unetI/netI 0.0853
_diffrn_reflns_Laue_measured_fraction_full 0.998
_diffrn_reflns_Laue_measured_fraction_max 0.984
_diffrn_reflns_limit_h_max 15
_diffrn_reflns_limit_h_min -15
_diffrn_reflns_limit_k_max 15
_diffrn_reflns_limit_k_min -16
_diffrn_reflns_limit_l_max 27
_diffrn_reflns_limit_l_min -27
_diffrn_reflns_number 30322
_diffrn_reflns_point_group_measured_fraction_full 0.998
_diffrn_reflns_point_group_measured_fraction_max 0.984
_diffrn_reflns_theta_full 25.242
_diffrn_reflns_theta_max 26.638
_diffrn_reflns_theta_min 1.711
_diffrn_standards_decay_% 0
_exptl_absorpt_coefficient_mu 4.590
_exptl_absorpt_correction_T_max 0.5930
_exptl_absorpt_correction_T_min 0.4164
_exptl_absorpt_correction_type multi-scan
_exptl_absorpt_process_details
;
 SADABS: Area-Detector Absorption Correction. (1996) Bruker-AXS 
 within APEX2 package.
;
_exptl_crystal_colour white
_exptl_crystal_density_diffrn 1.678
_exptl_crystal_description plate
_exptl_crystal_F_000 1632
_exptl_crystal_size_max 0.216
_exptl_crystal_size_mid 0.151
_exptl_crystal_size_min 0.106
_refine_diff_density_max 4.860
_refine_diff_density_min -1.657
_refine_diff_density_rms 0.244
_refine_ls_extinction_method none
_refine_ls_goodness_of_fit_ref 1.020
_refine_ls_hydrogen_treatment mixed
_refine_ls_matrix_type full
_refine_ls_number_parameters 705
_refine_ls_number_reflns 13578
_refine_ls_number_restraints 7
_refine_ls_restrained_S_all 1.020
_refine_ls_R_factor_all 0.0971
_refine_ls_R_factor_gt 0.0560
_refine_ls_shift/su_max 0.019
_refine_ls_shift/su_mean 0.000
_refine_ls_structure_factor_coef Fsqd
_refine_ls_weighting_details 'w=1/[\s^2^(Fo^2^)+(0.0946P)^2^] where P=(Fo^2^+2Fc^2^)/3'
_refine_ls_weighting_scheme calc
_refine_ls_wR_factor_gt 0.1373
_refine_ls_wR_factor_ref 0.1608
_reflns_Friedel_coverage 0.000
_reflns_number_gt 9221
_reflns_number_total 13578
_reflns_threshold_expression 'I > 2\s(I)'
_cod_data_source_file om5b01014_si_001.cif
_cod_data_source_block cmpnd_1
_cod_depositor_comments 'Adding full bibliography for 4086420--4086422.cif.'
_cod_database_code 4086420
_shelx_space_group_comment
;
The symmetry employed for this shelxl refinement is uniquely defined
by the following loop, which should always be used as a source of
symmetry information in preference to the above space-group names.
They are only intended as comments.
;
_shelxl_version_number 2014-3

loop_
_space_group_symop_operation_xyz
'x, y, z'
'-x, -y, -z'

loop_
_atom_site_label
_atom_site_type_symbol
_atom_site_fract_x
_atom_site_fract_y
_atom_site_fract_z
_atom_site_U_iso_or_equiv
_atom_site_adp_type
_atom_site_occupancy
_atom_site_site_symmetry_order
_atom_site_calc_flag
_atom_site_refinement_flags_posn
_atom_site_refinement_flags_adp
Ir1 Ir 0.05697(3) 0.24334(3) 0.24640(2) 0.01971(11) Uani 1 1 d D .
H100 H 0.186(4) 0.245(8) 0.240(4) 0.024 Uiso 1 1 d D U
Ir2 Ir -0.04207(3) 0.51737(3) 0.24822(2) 0.01977(11) Uani 1 1 d D .
H200 H 0.102(2) 0.482(7) 0.249(4) 0.024 Uiso 1 1 d D U
P1 P 0.1575(2) 0.0988(2) 0.31425(11) 0.0239(5) Uani 1 1 d . .
P2 P 0.1272(2) 0.1128(2) 0.17587(11) 0.0233(5) Uani 1 1 d . .
P3 P -0.0612(2) 0.6541(2) 0.17849(11) 0.0228(5) Uani 1 1 d . .
P4 P -0.0579(2) 0.6445(2) 0.31508(11) 0.0233(5) Uani 1 1 d . .
N1 N -0.0013(7) 0.3735(6) 0.3089(3) 0.0230(17) Uani 1 1 d D .
H2N1 H 0.067(4) 0.357(8) 0.325(3) 0.028 Uiso 1 1 d D U
H1N1 H -0.057(5) 0.369(8) 0.331(3) 0.028 Uiso 1 1 d D U
N2 N -0.0175(7) 0.3923(6) 0.1870(4) 0.0209(16) Uani 1 1 d D .
H1N2 H -0.081(5) 0.386(8) 0.183(4) 0.025 Uiso 1 1 d D U
H2N2 H 0.038(6) 0.373(8) 0.160(3) 0.025 Uiso 1 1 d D U
N3 N -0.1232(7) 0.2577(7) 0.2492(3) 0.0232(17) Uani 1 1 d . .
H3A H -0.1588 0.2882 0.2845 0.035 Uiso 1 1 calc R U
H3B H -0.1189 0.1884 0.2474 0.035 Uiso 1 1 calc R U
H3C H -0.1668 0.3027 0.2168 0.035 Uiso 1 1 calc R U
N4 N -0.2290(7) 0.5492(6) 0.2521(3) 0.0231(17) Uani 1 1 d . .
H4A H -0.2473 0.5235 0.2184 0.035 Uiso 1 1 calc R U
H4B H -0.2774 0.6244 0.2534 0.035 Uiso 1 1 calc R U
H4C H -0.2399 0.5129 0.2862 0.035 Uiso 1 1 calc R U
C1 C 0.2358(8) 0.1236(8) 0.3753(4) 0.025(2) Uani 1 1 d . .
C2 C 0.3065(10) 0.1786(9) 0.3610(5) 0.037(3) Uani 1 1 d . .
H2 H 0.3055 0.2084 0.3205 0.044 Uiso 1 1 calc R U
C3 C 0.3770(10) 0.1897(10) 0.4049(5) 0.041(3) Uani 1 1 d . .
H3 H 0.4257 0.2250 0.3940 0.050 Uiso 1 1 calc R U
C4 C 0.3773(10) 0.1497(10) 0.4646(5) 0.042(3) Uani 1 1 d . .
H4 H 0.4254 0.1577 0.4949 0.051 Uiso 1 1 calc R U
C5 C 0.3068(11) 0.0982(10) 0.4794(5) 0.044(3) Uani 1 1 d . .
H5 H 0.3058 0.0714 0.5204 0.053 Uiso 1 1 calc R U
C6 C 0.2372(9) 0.0850(9) 0.4355(5) 0.033(2) Uani 1 1 d . .
H6 H 0.1896 0.0488 0.4468 0.040 Uiso 1 1 calc R U
C7 C 0.0810(9) 0.0273(9) 0.3552(4) 0.029(2) Uani 1 1 d . .
C8 C -0.0286(10) 0.0934(10) 0.3783(5) 0.037(3) Uani 1 1 d . .
H8 H -0.0636 0.1728 0.3714 0.044 Uiso 1 1 calc R U
C9 C -0.0897(12) 0.0440(11) 0.4124(5) 0.051(3) Uani 1 1 d . .
H9 H -0.1664 0.0900 0.4283 0.061 Uiso 1 1 calc R U
C10 C -0.0392(12) -0.0700(11) 0.4227(5) 0.046(3) Uani 1 1 d . .
H10 H -0.0809 -0.1024 0.4462 0.055 Uiso 1 1 calc R U
C11 C 0.0760(12) -0.1419(10) 0.3987(5) 0.042(3) Uani 1 1 d . .
H11 H 0.1113 -0.2211 0.4061 0.051 Uiso 1 1 calc R U
C12 C 0.1348(10) -0.0908(9) 0.3640(4) 0.035(2) Uani 1 1 d . .
H12 H 0.2102 -0.1357 0.3466 0.042 Uiso 1 1 calc R U
C13 C 0.2807(9) -0.0087(8) 0.2714(4) 0.026(2) Uani 1 1 d . .
H13A H 0.3409 0.0173 0.2602 0.031 Uiso 1 1 calc R U
H13B H 0.3205 -0.0800 0.2967 0.031 Uiso 1 1 calc R U
C14 C 0.2257(8) -0.0263(8) 0.2137(4) 0.027(2) Uani 1 1 d . .
H14A H 0.1788 -0.0672 0.2247 0.033 Uiso 1 1 calc R U
H14B H 0.2897 -0.0717 0.1856 0.033 Uiso 1 1 calc R U
C15 C 0.2233(8) 0.1290(8) 0.1165(4) 0.028(2) Uani 1 1 d . .
C16 C 0.2870(10) 0.1899(9) 0.1271(5) 0.035(2) Uani 1 1 d . .
H16 H 0.2753 0.2278 0.1637 0.042 Uiso 1 1 calc R U
C17 C 0.3665(10) 0.1945(9) 0.0842(5) 0.037(3) Uani 1 1 d . .
H17 H 0.4112 0.2332 0.0927 0.045 Uiso 1 1 calc R U
C18 C 0.3826(10) 0.1440(9) 0.0291(5) 0.039(3) Uani 1 1 d . .
H18 H 0.4365 0.1486 -0.0004 0.047 Uiso 1 1 calc R U
C19 C 0.3168(10) 0.0858(10) 0.0183(5) 0.039(3) Uani 1 1 d . .
H19 H 0.3262 0.0512 -0.0194 0.046 Uiso 1 1 calc R U
C20 C 0.2387(9) 0.0775(9) 0.0609(4) 0.034(2) Uani 1 1 d . .
H20 H 0.1955 0.0373 0.0526 0.041 Uiso 1 1 calc R U
C21 C 0.0188(10) 0.0893(8) 0.1319(4) 0.029(2) Uani 1 1 d . .
C22 C -0.0830(9) 0.1815(9) 0.1097(5) 0.032(2) Uani 1 1 d . .
H22 H -0.0953 0.2549 0.1177 0.039 Uiso 1 1 calc R U
C23 C -0.1675(12) 0.1688(11) 0.0758(5) 0.049(3) Uani 1 1 d . .
H23 H -0.2382 0.2331 0.0620 0.058 Uiso 1 1 calc R U
C24 C -0.1499(12) 0.0653(11) 0.0623(5) 0.047(3) Uani 1 1 d . .
H24 H -0.2081 0.0573 0.0389 0.056 Uiso 1 1 calc R U
C25 C -0.0481(13) -0.0286(11) 0.0821(5) 0.046(3) Uani 1 1 d . .
H25 H -0.0355 -0.1009 0.0717 0.056 Uiso 1 1 calc R U
C26 C 0.0373(11) -0.0180(9) 0.1178(5) 0.039(3) Uani 1 1 d . .
H26 H 0.1069 -0.0829 0.1322 0.047 Uiso 1 1 calc R U
C27 C 0.0119(9) 0.6114(8) 0.1053(4) 0.026(2) Uani 1 1 d . .
C28 C 0.1280(10) 0.5298(9) 0.1038(5) 0.035(2) Uani 1 1 d . .
H28 H 0.1686 0.4938 0.1411 0.041 Uiso 1 1 calc R U
C29 C 0.1875(11) 0.4985(10) 0.0492(5) 0.044(3) Uani 1 1 d . .
H29 H 0.2674 0.4401 0.0491 0.052 Uiso 1 1 calc R U
C30 C 0.1305(12) 0.5523(10) -0.0050(5) 0.046(3) Uani 1 1 d . .
H30 H 0.1719 0.5323 -0.0425 0.056 Uiso 1 1 calc R U
C31 C 0.0157(11) 0.6336(9) -0.0051(5) 0.039(3) Uani 1 1 d . .
H31 H -0.0234 0.6698 -0.0427 0.047 Uiso 1 1 calc R U
C32 C -0.0459(10) 0.6649(9) 0.0500(5) 0.036(3) Uani 1 1 d . .
H32 H -0.1265 0.7219 0.0498 0.043 Uiso 1 1 calc R U
C33 C -0.2149(8) 0.7582(8) 0.1594(4) 0.025(2) Uani 1 1 d . .
C34 C -0.2595(10) 0.8712(9) 0.1684(5) 0.036(3) Uani 1 1 d . .
H34 H -0.2074 0.8994 0.1816 0.043 Uiso 1 1 calc R U
C35 C -0.3811(11) 0.9449(10) 0.1584(5) 0.046(3) Uani 1 1 d . .
H35 H -0.4109 1.0224 0.1651 0.055 Uiso 1 1 calc R U
C36 C -0.4570(11) 0.9057(11) 0.1390(5) 0.046(3) Uani 1 1 d . .
H36 H -0.5394 0.9558 0.1323 0.055 Uiso 1 1 calc R U
C37 C -0.4134(10) 0.7927(10) 0.1292(5) 0.037(3) Uani 1 1 d . .
H37 H -0.4661 0.7649 0.1163 0.044 Uiso 1 1 calc R U
C38 C -0.2926(9) 0.7198(9) 0.1384(4) 0.032(2) Uani 1 1 d . .
H38 H -0.2628 0.6429 0.1301 0.038 Uiso 1 1 calc R U
C39 C 0.0147(9) 0.7298(9) 0.2099(4) 0.029(2) Uani 1 1 d . .
H39A H 0.1007 0.6906 0.2000 0.035 Uiso 1 1 calc R U
H39B H -0.0191 0.8066 0.1902 0.035 Uiso 1 1 calc R U
C40 C 0.0012(10) 0.7376(9) 0.2795(4) 0.033(2) Uani 1 1 d . .
H40A H -0.0532 0.8162 0.2885 0.039 Uiso 1 1 calc R U
H40B H 0.0802 0.7175 0.2980 0.039 Uiso 1 1 calc R U
C41 C 0.0242(10) 0.5957(9) 0.3879(4) 0.032(2) Uani 1 1 d . .
C42 C 0.1417(10) 0.5115(10) 0.3880(5) 0.040(3) Uani 1 1 d . .
H42 H 0.1749 0.4750 0.3515 0.049 Uiso 1 1 calc R U
C43 C 0.2110(12) 0.4805(11) 0.4413(6) 0.053(3) Uani 1 1 d . .
H43 H 0.2911 0.4227 0.4415 0.063 Uiso 1 1 calc R U
C44 C 0.1616(13) 0.5352(11) 0.4941(6) 0.050(3) Uani 1 1 d . .
H44 H 0.2093 0.5153 0.5302 0.060 Uiso 1 1 calc R U
C45 C 0.0451(13) 0.6173(11) 0.4953(5) 0.047(3) Uani 1 1 d . .
H45 H 0.0127 0.6530 0.5321 0.057 Uiso 1 1 calc R U
C46 C -0.0256(11) 0.6481(9) 0.4423(4) 0.035(2) Uani 1 1 d . .
H46 H -0.1065 0.7041 0.4430 0.041 Uiso 1 1 calc R U
C47 C -0.2104(9) 0.7366(9) 0.3386(4) 0.031(2) Uani 1 1 d . .
C48 C -0.2735(10) 0.6839(10) 0.3680(5) 0.040(3) Uani 1 1 d . .
H48 H -0.2359 0.6045 0.3752 0.048 Uiso 1 1 calc R U
C49 C -0.3901(12) 0.7473(13) 0.3866(5) 0.055(4) Uani 1 1 d . .
H49 H -0.4313 0.7118 0.4078 0.066 Uiso 1 1 calc R U
C50 C -0.4465(11) 0.8636(14) 0.3740(6) 0.067(5) Uani 1 1 d . .
H50 H -0.5272 0.9074 0.3854 0.080 Uiso 1 1 calc R U
C51 C -0.3854(13) 0.9139(12) 0.3453(6) 0.065(4) Uani 1 1 d . .
H51 H -0.4241 0.9931 0.3374 0.078 Uiso 1 1 calc R U
C52 C -0.2674(10) 0.8522(9) 0.3271(5) 0.043(3) Uani 1 1 d . .
H52 H -0.2265 0.8891 0.3070 0.052 Uiso 1 1 calc R U
Cl1 Cl 0.6825(2) 0.4452(2) 0.14261(12) 0.0345(6) Uani 1 1 d . .
Cl2 Cl 0.7252(2) 0.3962(2) 0.36392(11) 0.0366(6) Uani 1 1 d . .
C81 C 0.4687(10) 0.5656(10) 0.2636(6) 0.047(3) Uani 1 1 d . .
H81A H 0.5034 0.5308 0.2249 0.056 Uiso 1 1 calc R U
H81B H 0.5256 0.5212 0.2971 0.056 Uiso 1 1 calc R U
Cl3 Cl 0.3347(5) 0.5591(6) 0.2759(3) 0.125(2) Uani 1 1 d . .
Cl4 Cl 0.4522(3) 0.7029(3) 0.26011(17) 0.0655(10) Uani 1 1 d . .
C82 C 0.5896(12) 0.3892(11) 0.9449(6) 0.053(3) Uani 1 1 d . .
H82A H 0.5239 0.4497 0.9204 0.063 Uiso 1 1 calc R U
H82B H 0.6307 0.4237 0.9674 0.063 Uiso 1 1 calc R U
Cl5 Cl 0.5289(3) 0.3239(3) 0.99819(17) 0.0645(9) Uani 1 1 d . .
Cl6 Cl 0.6895(4) 0.2935(4) 0.8968(2) 0.0992(16) Uani 1 1 d . .
C83 C 0.5984(15) 0.2612(15) 0.2462(8) 0.082(5) Uani 1 1 d . .
H83A H 0.6227 0.2970 0.2116 0.099 Uiso 1 1 calc R U
H83B H 0.5941 0.3016 0.2832 0.099 Uiso 1 1 calc R U
Cl7 Cl 0.7038(5) 0.1207(4) 0.2575(4) 0.135(3) Uani 1 1 d . .
Cl8 Cl 0.4583(5) 0.2708(6) 0.2305(3) 0.129(2) Uani 1 1 d . .
C84 C 0.656(2) 0.3220(16) 0.5043(7) 0.097(7) Uani 1 1 d . .
H84A H 0.7444 0.2887 0.5087 0.116 Uiso 1 1 calc R U
H84B H 0.6315 0.3776 0.4689 0.116 Uiso 1 1 calc R U
Cl9 Cl 0.5913(9) 0.3882(6) 0.5685(3) 0.181(4) Uani 1 1 d . .
Cl10 Cl 0.6168(4) 0.2175(4) 0.4909(3) 0.0995(17) Uani 1 1 d . .

loop_
_atom_site_aniso_label
_atom_site_aniso_U_11
_atom_site_aniso_U_22
_atom_site_aniso_U_33
_atom_site_aniso_U_23
_atom_site_aniso_U_13
_atom_site_aniso_U_12
Ir1 0.01856(19) 0.0205(2) 0.01783(19) -0.00104(14) 0.00248(14) -0.00705(15)
Ir2 0.01924(19) 0.0212(2) 0.01792(19) -0.00043(14) 0.00314(14) -0.00859(16)
P1 0.0240(12) 0.0243(13) 0.0219(12) -0.0007(10) 0.0014(10) -0.0098(11)
P2 0.0262(13) 0.0224(12) 0.0206(12) -0.0025(9) 0.0044(10) -0.0104(11)
P3 0.0228(12) 0.0242(12) 0.0213(12) 0.0009(9) 0.0030(10) -0.0111(11)
P4 0.0267(13) 0.0233(12) 0.0206(12) -0.0013(9) 0.0033(10) -0.0122(11)
N1 0.027(4) 0.021(4) 0.023(4) 0.002(3) 0.002(3) -0.013(4)
N2 0.025(4) 0.017(4) 0.021(4) -0.001(3) -0.002(3) -0.011(4)
N3 0.019(4) 0.033(4) 0.019(4) -0.009(3) 0.003(3) -0.012(4)
N4 0.021(4) 0.030(4) 0.020(4) 0.002(3) 0.002(3) -0.013(4)
C1 0.017(4) 0.024(5) 0.028(5) -0.005(4) 0.001(4) -0.004(4)
C2 0.036(6) 0.038(6) 0.035(6) -0.003(5) -0.004(5) -0.015(5)
C3 0.029(6) 0.054(7) 0.049(7) -0.010(6) -0.003(5) -0.025(6)
C4 0.039(7) 0.051(7) 0.036(6) -0.011(5) -0.006(5) -0.019(6)
C5 0.050(7) 0.057(8) 0.031(6) -0.007(5) 0.001(5) -0.028(6)
C6 0.024(5) 0.042(6) 0.032(6) -0.007(5) 0.006(4) -0.013(5)
C7 0.032(5) 0.041(6) 0.018(5) -0.006(4) 0.005(4) -0.019(5)
C8 0.046(7) 0.040(6) 0.025(5) 0.005(5) 0.003(5) -0.021(6)
C9 0.045(7) 0.065(9) 0.041(7) -0.001(6) 0.012(6) -0.023(7)
C10 0.057(8) 0.059(8) 0.033(6) -0.002(5) 0.013(6) -0.036(7)
C11 0.068(8) 0.036(6) 0.033(6) -0.001(5) 0.000(6) -0.033(6)
C12 0.045(7) 0.041(6) 0.021(5) 0.004(4) 0.000(5) -0.022(5)
C13 0.025(5) 0.021(5) 0.032(5) 0.003(4) -0.003(4) -0.011(4)
C14 0.023(5) 0.035(5) 0.014(4) -0.005(4) 0.006(4) -0.004(4)
C15 0.019(5) 0.030(5) 0.026(5) 0.000(4) 0.001(4) -0.003(4)
C16 0.039(6) 0.033(6) 0.030(6) -0.005(4) 0.008(5) -0.014(5)
C17 0.036(6) 0.030(6) 0.041(6) 0.004(5) 0.012(5) -0.012(5)
C18 0.033(6) 0.039(6) 0.038(6) 0.002(5) 0.009(5) -0.011(5)
C19 0.034(6) 0.060(8) 0.019(5) -0.012(5) 0.006(4) -0.018(6)
C20 0.033(6) 0.046(6) 0.024(5) -0.008(4) 0.005(4) -0.018(5)
C21 0.039(6) 0.026(5) 0.022(5) -0.001(4) 0.006(4) -0.016(5)
C22 0.028(5) 0.038(6) 0.028(5) -0.013(4) 0.005(4) -0.012(5)
C23 0.053(8) 0.065(9) 0.032(6) -0.008(6) -0.002(6) -0.029(7)
C24 0.050(8) 0.068(9) 0.037(7) -0.019(6) 0.007(6) -0.038(7)
C25 0.077(9) 0.052(8) 0.032(6) -0.007(5) 0.001(6) -0.047(8)
C26 0.061(8) 0.029(6) 0.031(6) -0.002(4) 0.003(5) -0.025(6)
C27 0.032(5) 0.018(5) 0.032(5) 0.002(4) 0.004(4) -0.015(4)
C28 0.033(6) 0.041(6) 0.030(6) 0.004(5) 0.008(5) -0.018(5)
C29 0.042(7) 0.042(7) 0.044(7) -0.003(5) 0.026(6) -0.018(6)
C30 0.062(8) 0.050(7) 0.033(6) -0.014(5) 0.029(6) -0.029(7)
C31 0.044(7) 0.041(7) 0.030(6) -0.002(5) 0.008(5) -0.018(6)
C32 0.036(6) 0.044(6) 0.026(5) 0.004(5) 0.006(5) -0.016(5)
C33 0.020(5) 0.031(5) 0.023(5) 0.006(4) 0.001(4) -0.010(4)
C34 0.041(6) 0.032(6) 0.027(6) -0.002(4) -0.006(5) -0.009(5)
C35 0.037(6) 0.038(7) 0.041(7) -0.003(5) 0.005(5) 0.001(5)
C36 0.032(6) 0.056(8) 0.034(6) 0.006(5) 0.006(5) -0.007(6)
C37 0.031(6) 0.058(8) 0.027(6) 0.011(5) -0.002(4) -0.026(6)
C38 0.029(5) 0.032(6) 0.027(5) 0.006(4) -0.002(4) -0.008(5)
C39 0.023(5) 0.038(6) 0.030(5) 0.003(4) 0.007(4) -0.017(5)
C40 0.035(6) 0.043(6) 0.021(5) 0.009(4) 0.000(4) -0.021(5)
C41 0.040(6) 0.034(6) 0.024(5) 0.000(4) -0.001(5) -0.019(5)
C42 0.034(6) 0.049(7) 0.041(7) -0.003(5) 0.001(5) -0.021(6)
C43 0.051(8) 0.046(7) 0.056(8) 0.004(6) -0.024(7) -0.017(6)
C44 0.072(10) 0.064(9) 0.038(7) 0.007(6) -0.019(6) -0.052(8)
C45 0.080(10) 0.061(8) 0.023(6) 0.001(5) -0.004(6) -0.051(8)
C46 0.057(7) 0.037(6) 0.024(5) 0.001(4) 0.001(5) -0.034(6)
C47 0.031(6) 0.035(6) 0.024(5) -0.007(4) 0.004(4) -0.011(5)
C48 0.041(7) 0.046(7) 0.035(6) -0.009(5) 0.011(5) -0.023(6)
C49 0.048(8) 0.090(11) 0.032(7) -0.031(7) 0.017(6) -0.033(8)
C50 0.026(6) 0.105(13) 0.031(7) -0.030(7) 0.003(5) 0.005(8)
C51 0.058(9) 0.051(8) 0.047(8) -0.001(6) 0.005(7) 0.008(7)
C52 0.037(6) 0.040(7) 0.032(6) 0.000(5) 0.010(5) 0.000(5)
Cl1 0.0317(13) 0.0399(15) 0.0312(13) -0.0033(11) 0.0017(11) -0.0155(12)
Cl2 0.0407(15) 0.0415(15) 0.0260(13) -0.0019(11) 0.0145(11) -0.0178(13)
C81 0.028(6) 0.046(7) 0.052(7) -0.003(6) 0.010(5) -0.005(5)
Cl3 0.063(3) 0.164(6) 0.161(6) 0.032(4) 0.003(3) -0.067(4)
Cl4 0.068(2) 0.0381(18) 0.073(2) -0.0050(16) 0.0015(19) -0.0087(17)
C82 0.052(8) 0.057(8) 0.057(8) 0.000(6) -0.002(6) -0.032(7)
Cl5 0.063(2) 0.080(3) 0.059(2) 0.0016(18) 0.0003(17) -0.040(2)
Cl6 0.084(3) 0.112(4) 0.105(4) -0.055(3) 0.049(3) -0.044(3)
C83 0.084(12) 0.101(13) 0.097(13) 0.004(10) -0.010(10) -0.073(11)
Cl7 0.121(5) 0.059(3) 0.250(8) 0.022(4) -0.053(5) -0.064(3)
Cl8 0.083(4) 0.186(6) 0.151(5) -0.009(4) 0.008(3) -0.091(4)
C84 0.160(19) 0.135(16) 0.058(10) -0.017(10) 0.042(11) -0.122(16)
Cl9 0.369(11) 0.226(7) 0.093(4) -0.093(4) 0.141(6) -0.255(8)
Cl10 0.089(3) 0.109(4) 0.137(4) -0.066(3) 0.068(3) -0.072(3)

loop_
_atom_type_symbol
_atom_type_description
_atom_type_scat_dispersion_real
_atom_type_scat_dispersion_imag
_atom_type_scat_source
C C 0.0033 0.0016 'International Tables Vol C Tables 4.2.6.8 and 6.1.1.4'
H H 0.0000 0.0000 'International Tables Vol C Tables 4.2.6.8 and 6.1.1.4'
Cl Cl 0.1484 0.1585 'International Tables Vol C Tables 4.2.6.8 and 6.1.1.4'
Ir Ir -1.4442 7.9887 'International Tables Vol C Tables 4.2.6.8 and 6.1.1.4'
N N 0.0061 0.0033 'International Tables Vol C Tables 4.2.6.8 and 6.1.1.4'
P P 0.1023 0.0942 'International Tables Vol C Tables 4.2.6.8 and 6.1.1.4'

loop_
_geom_angle_atom_site_label_1
_geom_angle_atom_site_label_2
_geom_angle_atom_site_label_3
_geom_angle
N1 Ir1 N2 77.5(3)
N1 Ir1 N3 87.8(3)
N2 Ir1 N3 86.1(3)
N1 Ir1 P1 97.2(2)
N2 Ir1 P1 169.7(2)
N3 Ir1 P1 102.6(2)
N1 Ir1 P2 175.0(2)
N2 Ir1 P2 99.5(2)
N3 Ir1 P2 95.9(2)
P1 Ir1 P2 85.22(9)
N1 Ir1 H100 90(3)
N2 Ir1 H100 88(3)
N3 Ir1 H100 174(3)
P1 Ir1 H100 83(3)
P2 Ir1 H100 86(3)
N2 Ir2 N1 77.8(3)
N2 Ir2 N4 86.1(3)
N1 Ir2 N4 87.1(3)
N2 Ir2 P3 97.8(2)
N1 Ir2 P3 172.2(2)
N4 Ir2 P3 99.1(2)
N2 Ir2 P4 176.9(2)
N1 Ir2 P4 100.6(2)
N4 Ir2 P4 96.5(2)
P3 Ir2 P4 83.43(9)
N2 Ir2 H200 92(3)
N1 Ir2 H200 88(3)
N4 Ir2 H200 175(3)
P3 Ir2 H200 86(3)
P4 Ir2 H200 85(3)
C1 P1 C7 102.4(4)
C1 P1 C13 102.8(4)
C7 P1 C13 106.9(4)
C1 P1 Ir1 116.9(3)
C7 P1 Ir1 120.3(3)
C13 P1 Ir1 105.9(3)
C15 P2 C21 103.0(4)
C15 P2 C14 102.7(4)
C21 P2 C14 104.7(5)
C15 P2 Ir1 117.1(3)
C21 P2 Ir1 118.1(3)
C14 P2 Ir1 109.5(3)
C27 P3 C33 105.4(4)
C27 P3 C39 103.2(4)
C33 P3 C39 107.3(5)
C27 P3 Ir2 117.3(3)
C33 P3 Ir2 115.4(3)
C39 P3 Ir2 107.2(3)
C47 P4 C41 103.0(5)
C47 P4 C40 106.4(5)
C41 P4 C40 103.1(5)
C47 P4 Ir2 115.0(3)
C41 P4 Ir2 119.2(3)
C40 P4 Ir2 108.8(3)
Ir1 N1 Ir2 101.2(3)
Ir1 N1 H2N1 99(7)
Ir2 N1 H2N1 105(6)
Ir1 N1 H1N1 107(7)
Ir2 N1 H1N1 120(6)
H2N1 N1 H1N1 121(4)
Ir2 N2 Ir1 101.5(3)
Ir2 N2 H1N2 112(7)
Ir1 N2 H1N2 91(7)
Ir2 N2 H2N2 121(7)
Ir1 N2 H2N2 99(7)
H1N2 N2 H2N2 123(10)
Ir1 N3 H3A 109.5
Ir1 N3 H3B 109.5
H3A N3 H3B 109.5
Ir1 N3 H3C 109.5
H3A N3 H3C 109.5
H3B N3 H3C 109.5
Ir2 N4 H4A 109.5
Ir2 N4 H4B 109.5
H4A N4 H4B 109.5
Ir2 N4 H4C 109.5
H4A N4 H4C 109.5
H4B N4 H4C 109.5
C6 C1 C2 117.3(9)
C6 C1 P1 123.6(8)
C2 C1 P1 119.0(7)
C3 C2 C1 121.1(10)
C3 C2 H2 119.4
C1 C2 H2 119.4
C2 C3 C4 120.4(11)
C2 C3 H3 119.8
C4 C3 H3 119.8
C5 C4 C3 119.1(10)
C5 C4 H4 120.5
C3 C4 H4 120.5
C4 C5 C6 121.0(11)
C4 C5 H5 119.5
C6 C5 H5 119.5
C5 C6 C1 121.1(10)
C5 C6 H6 119.5
C1 C6 H6 119.5
C8 C7 C12 121.4(10)
C8 C7 P1 117.1(8)
C12 C7 P1 121.5(8)
C7 C8 C9 119.9(11)
C7 C8 H8 120.1
C9 C8 H8 120.1
C10 C9 C8 120.1(12)
C10 C9 H9 119.9
C8 C9 H9 119.9
C9 C10 C11 121.2(11)
C9 C10 H10 119.4
C11 C10 H10 119.4
C12 C11 C10 117.7(11)
C12 C11 H11 121.1
C10 C11 H11 121.1
C11 C12 C7 119.6(10)
C11 C12 H12 120.2
C7 C12 H12 120.2
C14 C13 P1 107.4(6)
C14 C13 H13A 110.2
P1 C13 H13A 110.2
C14 C13 H13B 110.2
P1 C13 H13B 110.2
H13A C13 H13B 108.5
C13 C14 P2 108.8(7)
C13 C14 H14A 109.9
P2 C14 H14A 109.9
C13 C14 H14B 109.9
P2 C14 H14B 109.9
H14A C14 H14B 108.3
C20 C15 C16 118.8(9)
C20 C15 P2 120.8(8)
C16 C15 P2 120.3(8)
C17 C16 C15 120.1(10)
C17 C16 H16 119.9
C15 C16 H16 119.9
C16 C17 C18 121.6(11)
C16 C17 H17 119.2
C18 C17 H17 119.2
C17 C18 C19 118.0(10)
C17 C18 H18 121.0
C19 C18 H18 121.0
C20 C19 C18 121.7(10)
C20 C19 H19 119.1
C18 C19 H19 119.1
C19 C20 C15 119.7(10)
C19 C20 H20 120.2
C15 C20 H20 120.2
C22 C21 C26 118.6(10)
C22 C21 P2 118.6(8)
C26 C21 P2 122.8(8)
C21 C22 C23 121.1(11)
C21 C22 H22 119.5
C23 C22 H22 119.5
C24 C23 C22 120.3(12)
C24 C23 H23 119.8
C22 C23 H23 119.8
C23 C24 C25 120.4(12)
C23 C24 H24 119.8
C25 C24 H24 119.8
C24 C25 C26 120.3(11)
C24 C25 H25 119.9
C26 C25 H25 119.9
C21 C26 C25 119.3(11)
C21 C26 H26 120.4
C25 C26 H26 120.4
C28 C27 C32 118.6(9)
C28 C27 P3 119.9(8)
C32 C27 P3 121.4(8)
C27 C28 C29 121.4(10)
C27 C28 H28 119.3
C29 C28 H28 119.3
C30 C29 C28 119.7(11)
C30 C29 H29 120.1
C28 C29 H29 120.1
C31 C30 C29 120.3(10)
C31 C30 H30 119.9
C29 C30 H30 119.9
C30 C31 C32 120.4(10)
C30 C31 H31 119.8
C32 C31 H31 119.8
C27 C32 C31 119.6(10)
C27 C32 H32 120.2
C31 C32 H32 120.2
C34 C33 C38 118.4(9)
C34 C33 P3 123.5(8)
C38 C33 P3 118.0(8)
C33 C34 C35 120.6(11)
C33 C34 H34 119.7
C35 C34 H34 119.7
C36 C35 C34 120.4(11)
C36 C35 H35 119.8
C34 C35 H35 119.8
C35 C36 C37 119.7(11)
C35 C36 H36 120.1
C37 C36 H36 120.1
C36 C37 C38 120.0(11)
C36 C37 H37 120.0
C38 C37 H37 120.0
C37 C38 C33 120.8(10)
C37 C38 H38 119.6
C33 C38 H38 119.6
C40 C39 P3 112.4(6)
C40 C39 H39A 109.1
P3 C39 H39A 109.1
C40 C39 H39B 109.1
P3 C39 H39B 109.1
H39A C39 H39B 107.9
C39 C40 P4 113.1(7)
C39 C40 H40A 109.0
P4 C40 H40A 109.0
C39 C40 H40B 109.0
P4 C40 H40B 109.0
H40A C40 H40B 107.8
C42 C41 C46 119.8(10)
C42 C41 P4 118.6(8)
C46 C41 P4 121.4(8)
C41 C42 C43 120.2(11)
C41 C42 H42 119.9
C43 C42 H42 119.9
C44 C43 C42 119.3(12)
C44 C43 H43 120.4
C42 C43 H43 120.4
C45 C44 C43 121.4(11)
C45 C44 H44 119.3
C43 C44 H44 119.3
C44 C45 C46 119.8(12)
C44 C45 H45 120.1
C46 C45 H45 120.1
C45 C46 C41 119.5(12)
C45 C46 H46 120.3
C41 C46 H46 120.3
C52 C47 C48 119.2(10)
C52 C47 P4 124.1(8)
C48 C47 P4 116.6(8)
C49 C48 C47 120.4(12)
C49 C48 H48 119.8
C47 C48 H48 119.8
C48 C49 C50 119.6(13)
C48 C49 H49 120.2
C50 C49 H49 120.2
C51 C50 C49 119.7(12)
C51 C50 H50 120.1
C49 C50 H50 120.1
C50 C51 C52 121.8(13)
C50 C51 H51 119.1
C52 C51 H51 119.1
C47 C52 C51 119.3(12)
C47 C52 H52 120.3
C51 C52 H52 120.3
Cl3 C81 Cl4 113.4(7)
Cl3 C81 H81A 108.9
Cl4 C81 H81A 108.9
Cl3 C81 H81B 108.9
Cl4 C81 H81B 108.9
H81A C81 H81B 107.7
Cl6 C82 Cl5 111.5(7)
Cl6 C82 H82A 109.3
Cl5 C82 H82A 109.3
Cl6 C82 H82B 109.3
Cl5 C82 H82B 109.3
H82A C82 H82B 108.0
Cl7 C83 Cl8 110.0(9)
Cl7 C83 H83A 109.7
Cl8 C83 H83A 109.7
Cl7 C83 H83B 109.7
Cl8 C83 H83B 109.7
H83A C83 H83B 108.2
Cl9 C84 Cl10 111.3(8)
Cl9 C84 H84A 109.4
Cl10 C84 H84A 109.4
Cl9 C84 H84B 109.4
Cl10 C84 H84B 109.4
H84A C84 H84B 108.0

loop_
_geom_bond_atom_site_label_1
_geom_bond_atom_site_label_2
_geom_bond_distance
Ir1 N1 2.132(8)
Ir1 N2 2.140(7)
Ir1 N3 2.186(7)
Ir1 P1 2.245(2)
Ir1 P2 2.259(2)
Ir1 H100 1.64(2)
Ir2 N2 2.119(8)
Ir2 N1 2.136(7)
Ir2 N4 2.192(7)
Ir2 P3 2.243(2)
Ir2 P4 2.253(2)
Ir2 H200 1.65(2)
P1 C1 1.809(10)
P1 C7 1.835(10)
P1 C13 1.854(10)
P2 C15 1.833(10)
P2 C21 1.834(11)
P2 C14 1.853(10)
P3 C27 1.826(10)
P3 C33 1.830(10)
P3 C39 1.846(10)
P4 C47 1.830(10)
P4 C41 1.833(10)
P4 C40 1.853(10)
N1 H2N1 0.86(2)
N1 H1N1 0.86(2)
N2 H1N2 0.85(2)
N2 H2N2 0.86(2)
N3 H3A 0.9100
N3 H3B 0.9100
N3 H3C 0.9100
N4 H4A 0.9100
N4 H4B 0.9100
N4 H4C 0.9100
C1 C6 1.388(13)
C1 C2 1.413(14)
C2 C3 1.379(15)
C2 H2 0.9500
C3 C4 1.385(16)
C3 H3 0.9500
C4 C5 1.377(16)
C4 H4 0.9500
C5 C6 1.384(15)
C5 H5 0.9500
C6 H6 0.9500
C7 C8 1.363(15)
C7 C12 1.410(14)
C8 C9 1.408(16)
C8 H8 0.9500
C9 C10 1.365(17)
C9 H9 0.9500
C10 C11 1.437(17)
C10 H10 0.9500
C11 C12 1.405(15)
C11 H11 0.9500
C12 H12 0.9500
C13 C14 1.533(13)
C13 H13A 0.9900
C13 H13B 0.9900
C14 H14A 0.9900
C14 H14B 0.9900
C15 C20 1.406(14)
C15 C16 1.411(15)
C16 C17 1.381(14)
C16 H16 0.9500
C17 C18 1.388(16)
C17 H17 0.9500
C18 C19 1.404(16)
C18 H18 0.9500
C19 C20 1.382(14)
C19 H19 0.9500
C20 H20 0.9500
C21 C22 1.381(14)
C21 C26 1.402(14)
C22 C23 1.385(16)
C22 H22 0.9500
C23 C24 1.352(17)
C23 H23 0.9500
C24 C25 1.375(18)
C24 H24 0.9500
C25 C26 1.402(16)
C25 H25 0.9500
C26 H26 0.9500
C27 C28 1.368(14)
C27 C32 1.400(14)
C28 C29 1.385(14)
C28 H28 0.9500
C29 C30 1.379(17)
C29 H29 0.9500
C30 C31 1.354(16)
C30 H30 0.9500
C31 C32 1.405(14)
C31 H31 0.9500
C32 H32 0.9500
C33 C34 1.380(14)
C33 C38 1.393(14)
C34 C35 1.404(15)
C34 H34 0.9500
C35 C36 1.367(18)
C35 H35 0.9500
C36 C37 1.384(16)
C36 H36 0.9500
C37 C38 1.391(14)
C37 H37 0.9500
C38 H38 0.9500
C39 C40 1.537(13)
C39 H39A 0.9900
C39 H39B 0.9900
C40 H40A 0.9900
C40 H40B 0.9900
C41 C42 1.390(15)
C41 C46 1.408(14)
C42 C43 1.395(16)
C42 H42 0.9500
C43 C44 1.388(18)
C43 H43 0.9500
C44 C45 1.374(19)
C44 H44 0.9500
C45 C46 1.397(15)
C45 H45 0.9500
C46 H46 0.9500
C47 C52 1.387(15)
C47 C48 1.409(15)
C48 C49 1.387(16)
C48 H48 0.9500
C49 C50 1.40(2)
C49 H49 0.9500
C50 C51 1.36(2)
C50 H50 0.9500
C51 C52 1.394(18)
C51 H51 0.9500
C52 H52 0.9500
C81 Cl3 1.743(12)
C81 Cl4 1.752(13)
C81 H81A 0.9900
C81 H81B 0.9900
C82 Cl6 1.728(14)
C82 Cl5 1.781(13)
C82 H82A 0.9900
C82 H82B 0.9900
C83 Cl7 1.743(19)
C83 Cl8 1.747(16)
C83 H83A 0.9900
C83 H83B 0.9900
C84 Cl9 1.701(17)
C84 Cl10 1.730(15)
C84 H84A 0.9900
C84 H84B 0.9900

loop_
_geom_torsion_atom_site_label_1
_geom_torsion_atom_site_label_2
_geom_torsion_atom_site_label_3
_geom_torsion_atom_site_label_4
_geom_torsion
C7 P1 C1 C6 4.5(9)
C13 P1 C1 C6 -106.3(8)
Ir1 P1 C1 C6 138.2(7)
C7 P1 C1 C2 180.0(8)
C13 P1 C1 C2 69.2(8)
Ir1 P1 C1 C2 -46.3(9)
C6 C1 C2 C3 2.2(15)
P1 C1 C2 C3 -173.6(9)
C1 C2 C3 C4 -1.9(17)
C2 C3 C4 C5 0.4(18)
C3 C4 C5 C6 0.7(18)
C4 C5 C6 C1 -0.3(17)
C2 C1 C6 C5 -1.1(15)
P1 C1 C6 C5 174.5(9)
C1 P1 C7 C8 87.2(9)
C13 P1 C7 C8 -165.2(8)
Ir1 P1 C7 C8 -44.5(9)
C1 P1 C7 C12 -90.8(9)
C13 P1 C7 C12 16.8(9)
Ir1 P1 C7 C12 137.5(7)
C12 C7 C8 C9 0.7(17)
P1 C7 C8 C9 -177.3(9)
C7 C8 C9 C10 0.5(18)
C8 C9 C10 C11 -0.7(19)
C9 C10 C11 C12 -0.2(18)
C10 C11 C12 C7 1.4(16)
C8 C7 C12 C11 -1.7(16)
P1 C7 C12 C11 176.2(8)
C1 P1 C13 C14 -173.4(6)
C7 P1 C13 C14 79.2(7)
Ir1 P1 C13 C14 -50.2(7)
P1 C13 C14 P2 48.6(7)
C15 P2 C14 C13 97.7(7)
C21 P2 C14 C13 -155.0(7)
Ir1 P2 C14 C13 -27.4(7)
C21 P2 C15 C20 -27.3(9)
C14 P2 C15 C20 81.3(9)
Ir1 P2 C15 C20 -158.7(7)
C21 P2 C15 C16 155.2(8)
C14 P2 C15 C16 -96.2(8)
Ir1 P2 C15 C16 23.8(9)
C20 C15 C16 C17 -2.6(15)
P2 C15 C16 C17 174.9(8)
C15 C16 C17 C18 2.6(16)
C16 C17 C18 C19 -1.0(16)
C17 C18 C19 C20 -0.5(16)
C18 C19 C20 C15 0.4(17)
C16 C15 C20 C19 1.1(15)
P2 C15 C20 C19 -176.4(8)
C15 P2 C21 C22 -87.4(8)
C14 P2 C21 C22 165.4(8)
Ir1 P2 C21 C22 43.4(9)
C15 P2 C21 C26 89.8(9)
C14 P2 C21 C26 -17.3(9)
Ir1 P2 C21 C26 -139.4(8)
C26 C21 C22 C23 2.1(15)
P2 C21 C22 C23 179.5(9)
C21 C22 C23 C24 -2.0(17)
C22 C23 C24 C25 0.2(18)
C23 C24 C25 C26 1.4(18)
C22 C21 C26 C25 -0.5(15)
P2 C21 C26 C25 -177.7(8)
C24 C25 C26 C21 -1.3(17)
C33 P3 C27 C28 -177.2(8)
C39 P3 C27 C28 70.3(9)
Ir2 P3 C27 C28 -47.2(9)
C33 P3 C27 C32 6.4(9)
C39 P3 C27 C32 -106.1(9)
Ir2 P3 C27 C32 136.4(7)
C32 C27 C28 C29 -1.0(16)
P3 C27 C28 C29 -177.5(8)
C27 C28 C29 C30 1.8(17)
C28 C29 C30 C31 -1.6(18)
C29 C30 C31 C32 0.7(18)
C28 C27 C32 C31 0.1(15)
P3 C27 C32 C31 176.5(8)
C30 C31 C32 C27 0.0(17)
C27 P3 C33 C34 -109.7(9)
C39 P3 C33 C34 -0.2(9)
Ir2 P3 C33 C34 119.2(8)
C27 P3 C33 C38 74.6(8)
C39 P3 C33 C38 -176.0(7)
Ir2 P3 C33 C38 -56.6(8)
C38 C33 C34 C35 1.9(15)
P3 C33 C34 C35 -173.8(8)
C33 C34 C35 C36 -0.5(17)
C34 C35 C36 C37 -0.1(17)
C35 C36 C37 C38 -0.8(16)
C36 C37 C38 C33 2.3(15)
C34 C33 C38 C37 -2.8(14)
P3 C33 C38 C37 173.2(7)
C27 P3 C39 C40 -159.7(7)
C33 P3 C39 C40 89.3(8)
Ir2 P3 C39 C40 -35.3(8)
P3 C39 C40 P4 12.3(10)
C47 P4 C40 C39 -109.0(8)
C41 P4 C40 C39 143.0(7)
Ir2 P4 C40 C39 15.5(8)
C47 P4 C41 C42 171.7(9)
C40 P4 C41 C42 -77.7(9)
Ir2 P4 C41 C42 43.0(10)
C47 P4 C41 C46 -13.9(10)
C40 P4 C41 C46 96.7(9)
Ir2 P4 C41 C46 -142.7(7)
C46 C41 C42 C43 -1.2(16)
P4 C41 C42 C43 173.2(9)
C41 C42 C43 C44 -0.5(18)
C42 C43 C44 C45 1.5(19)
C43 C44 C45 C46 -0.8(18)
C44 C45 C46 C41 -0.9(16)
C42 C41 C46 C45 1.9(15)
P4 C41 C46 C45 -172.4(8)
C41 P4 C47 C52 111.6(10)
C40 P4 C47 C52 3.5(11)
Ir2 P4 C47 C52 -117.1(9)
C41 P4 C47 C48 -70.9(9)
C40 P4 C47 C48 -179.0(8)
Ir2 P4 C47 C48 60.4(9)
C52 C47 C48 C49 -1.6(16)
P4 C47 C48 C49 -179.2(9)
C47 C48 C49 C50 2.3(17)
C48 C49 C50 C51 -2.0(19)
C49 C50 C51 C52 1(2)
C48 C47 C52 C51 0.4(17)
P4 C47 C52 C51 177.9(10)
C50 C51 C52 C47 0(2)
